data_2019708
loop_
_publ_author_name
'Paz Robles, Cristian'
'Badilla Vidal, Natalia'
'Suarez, Sebasti\'an'
'Baggio, Ricardo'

_publ_section_title
;
 Hobartine: a tetracyclic indole alkaloid extracted from <i>Aristotelia
 chilensis</i> (maqui)
;
_journal_coeditor_code FN3181
_journal_issue 11
_journal_name_full 'Acta Crystallographica Section C'
_journal_page_first 1075
_journal_page_last 1078
_journal_paper_doi 10.1107/S205322961402258X
_journal_volume 70
_journal_year 2014
_chemical_formula_iupac 'C20 H26 N2'
_chemical_formula_moiety 'C20 H26 N2'
_chemical_formula_sum 'C20 H26 N2'
_chemical_formula_weight 294.43
_chemical_name_common Hobartine
_chemical_name_systematic
(1<i>R</i>)-3-[(1<i>S</i>,5<i>S</i>)-(4,4,8-Trimethylbicyclo[3.3.1]non-7-en-2-yl)methyl]-2,3-dihydro-1<i>H</i>-indole
_space_group_crystal_system monoclinic
_space_group_IT_number 4
_space_group_name_Hall 'P 2yb'
_space_group_name_H-M_alt 'P 1 21 1'
_symmetry_space_group_name_Hall 'P 2yb'
_symmetry_space_group_name_H-M 'P 1 21 1'
_atom_sites_solution_hydrogens mixed
_audit_creation_method SHELXL-2013
_cell_angle_alpha 90
_cell_angle_beta 111.298(6)
_cell_angle_gamma 90
_cell_formula_units_Z 2
_cell_length_a 9.0358(5)
_cell_length_b 9.0395(4)
_cell_length_c 11.4988(7)
_cell_measurement_reflns_used 2433
_cell_measurement_temperature 294(2)
_cell_measurement_theta_max 23.04
_cell_measurement_theta_min 3.95
_cell_volume 875.07(9)
_computing_cell_refinement
;
CrysAlis PRO (Oxford Diffraction, 2009)
;
_computing_data_collection
;
CrysAlis PRO (Oxford Diffraction, 2009)
;
_computing_data_reduction
;
CrysAlis PRO (Oxford Diffraction, 2009)
;
_computing_molecular_graphics
;
XP in SHELXTL (Sheldrick, 2008)
;
_computing_publication_material
;
SHELXL2013 (Sheldrick, 2008) and PLATON (Spek, 2009)
;
_computing_structure_refinement
;
SHELXL2013 (Sheldrick, 2008)
;
_computing_structure_solution
;
SHELXS97 (Sheldrick, 2008)
;
_diffrn_ambient_temperature 294(2)
_diffrn_measured_fraction_theta_full 0.995
_diffrn_measured_fraction_theta_max 0.995
_diffrn_measurement_device_type 'Oxford Diffraction Gemini CCD S Ultra'
_diffrn_measurement_method '\w scans, thick slices'
_diffrn_radiation_type MoK\a
_diffrn_radiation_wavelength 0.71073
_diffrn_reflns_av_R_equivalents 0.0754
_diffrn_reflns_limit_h_max 10
_diffrn_reflns_limit_h_min -10
_diffrn_reflns_limit_k_max 10
_diffrn_reflns_limit_k_min -10
_diffrn_reflns_limit_l_max 13
_diffrn_reflns_limit_l_min -13
_diffrn_reflns_number 16112
_diffrn_reflns_theta_full 25.000
_diffrn_reflns_theta_max 25.027
_diffrn_reflns_theta_min 3.804
_exptl_absorpt_coefficient_mu 0.065
_exptl_absorpt_correction_T_max 0.99
_exptl_absorpt_correction_T_min 0.97
_exptl_absorpt_correction_type multi-scan
_exptl_absorpt_process_details
;
(CrysAlis PRO; Oxford Diffraction, 2009)
;
_exptl_crystal_colour colourless
_exptl_crystal_density_diffrn 1.117
_exptl_crystal_description blocks
_exptl_crystal_F_000 320
_exptl_crystal_size_max 0.30
_exptl_crystal_size_mid 0.18
_exptl_crystal_size_min 0.18
_refine_diff_density_max 0.091
_refine_diff_density_min -0.116
_refine_ls_extinction_method none
_refine_ls_goodness_of_fit_ref 0.842
_refine_ls_hydrogen_treatment mixed
_refine_ls_matrix_type full
_refine_ls_number_parameters 210
_refine_ls_number_reflns 3074
_refine_ls_number_restraints 3
_refine_ls_restrained_S_all 0.841
_refine_ls_R_factor_all 0.0684
_refine_ls_R_factor_gt 0.0479
_refine_ls_shift/su_max 0.000
_refine_ls_shift/su_mean 0.000
_refine_ls_structure_factor_coef Fsqd
_refine_ls_weighting_details 'w=1/[\s^2^(Fo^2^)+(0.0960P)^2^] where P=(Fo^2^+2Fc^2^)/3'
_refine_ls_weighting_scheme calc
_refine_ls_wR_factor_gt 0.1207
_refine_ls_wR_factor_ref 0.1395
_reflns_number_gt 2311
_reflns_number_total 3074
_reflns_threshold_expression I>2\s(I)
_cod_data_source_file fn3181sup1.cif
_cod_data_source_block I
_cod_depositor_comments 'Adding full bibliography for 2019708.cif.'
_cod_database_code 2019708
_cod_database_fobs_code 2019708
_shelx_space_group_comment
;
The symmetry employed for this shelxl refinement is uniquely defined
by the following loop, which should always be used as a source of
symmetry information in preference to the above space-group names.
They are only intended as comments.
;
_shelxl_version_number 2014/6

loop_
_space_group_symop_operation_xyz
'x, y, z'
'-x, y+1/2, -z'

loop_
_atom_site_type_symbol
_atom_site_label
_atom_site_fract_x
_atom_site_fract_y
_atom_site_fract_z
_atom_site_U_iso_or_equiv
_atom_site_adp_type
_atom_site_calc_flag
_atom_site_occupancy
N N1 -0.1645(4) 0.1938(4) 0.0433(3) 0.0584(9) Uani d 1
H H1N -0.218(5) 0.149(5) -0.024(3) 0.081(14) Uiso d 1
C C2 -0.1002(4) 0.3316(5) 0.0468(3) 0.0550(10) Uani d 1
H H2 -0.1051 0.3858 -0.0232 0.066 Uiso calc 1
C C3 -0.0281(4) 0.3788(4) 0.1670(3) 0.0477(8) Uani d 1
C C3' -0.0489(4) 0.2617(4) 0.2435(3) 0.0462(8) Uani d 1
C C4 -0.0043(5) 0.2434(5) 0.3719(3) 0.0600(10) Uani d 1
H H4 0.0526 0.3167 0.4266 0.072 Uiso calc 1
C C5 -0.0457(6) 0.1150(5) 0.4162(4) 0.0780(14) Uani d 1
H H5 -0.0153 0.1012 0.5018 0.094 Uiso calc 1
C C6 -0.1319(6) 0.0059(5) 0.3354(4) 0.0788(14) Uani d 1
H H6 -0.1602 -0.0789 0.3682 0.095 Uiso calc 1
C C7 -0.1769(5) 0.0196(5) 0.2082(4) 0.0668(11) Uani d 1
H H7 -0.2337 -0.0547 0.1546 0.080 Uiso calc 1
C C7' -0.1347(4) 0.1479(4) 0.1630(3) 0.0493(9) Uani d 1
C C8 0.0641(4) 0.5175(4) 0.2155(3) 0.0510(9) Uani d 1
H H8A 0.0298 0.5607 0.2787 0.061 Uiso calc 1
H H8B 0.0423 0.5882 0.1479 0.061 Uiso calc 1
C C9 0.2427(4) 0.4876(4) 0.2715(3) 0.0475(8) Uani d 1
H H9 0.2581 0.3957 0.3197 0.057 Uiso calc 1
N N10 0.3007(3) 0.4620(3) 0.1696(3) 0.0436(7) Uani d 1
H H10N 0.244(3) 0.392(3) 0.125(3) 0.042(9) Uiso d 1
C C11 0.3442(5) 0.7536(5) 0.2969(4) 0.0663(11) Uani d 1
C C12 0.3460(5) 0.6071(5) 0.3587(3) 0.0573(10) Uani d 1
H H12 0.3084 0.6219 0.4277 0.069 Uiso calc 1
C C13 0.5150(5) 0.5482(5) 0.4117(4) 0.0713(12) Uani d 1
H H13A 0.5176 0.4550 0.4543 0.086 Uiso calc 1
H H13B 0.5833 0.6180 0.4712 0.086 Uiso calc 1
C C14 0.5731(5) 0.5257(5) 0.3028(4) 0.0653(11) Uani d 1
H H14 0.6814 0.4861 0.3371 0.078 Uiso calc 1
C C15 0.5809(6) 0.6782(6) 0.2469(5) 0.0865(14) Uani d 1
H H15A 0.6831 0.7226 0.2933 0.104 Uiso calc 1
H H15B 0.5741 0.6654 0.1614 0.104 Uiso calc 1
C C16 0.4536(6) 0.7811(5) 0.2483(5) 0.0801(14) Uani d 1
H H16 0.4504 0.8733 0.2117 0.096 Uiso calc 1
C C17 0.2200(6) 0.8645(6) 0.2973(5) 0.0888(16) Uani d 1
H H17A 0.2421 0.9580 0.2675 0.133 Uiso calc 1
H H17B 0.2216 0.8758 0.3807 0.133 Uiso calc 1
H H17C 0.1172 0.8304 0.2438 0.133 Uiso calc 1
C C18 0.4688(4) 0.4119(4) 0.2096(3) 0.0540(10) Uani d 1
C C19 0.4934(6) 0.2569(5) 0.2697(5) 0.0861(15) Uani d 1
H H19A 0.4283 0.1865 0.2107 0.129 Uiso calc 1
H H19B 0.4644 0.2586 0.3422 0.129 Uiso calc 1
H H19C 0.6030 0.2290 0.2938 0.129 Uiso calc 1
C C20 0.5081(6) 0.4008(6) 0.0911(4) 0.0790(14) Uani d 1
H H20A 0.4782 0.4910 0.0444 0.119 Uiso calc 1
H H20B 0.4506 0.3196 0.0411 0.119 Uiso calc 1
H H20C 0.6200 0.3847 0.1136 0.119 Uiso calc 1

loop_
_atom_site_aniso_label
_atom_site_aniso_U_11
_atom_site_aniso_U_22
_atom_site_aniso_U_33
_atom_site_aniso_U_12
_atom_site_aniso_U_13
_atom_site_aniso_U_23
N1 0.052(2) 0.076(2) 0.0448(19) -0.0122(18) 0.0153(15) -0.0148(16)
C2 0.044(2) 0.082(3) 0.0404(19) -0.005(2) 0.0173(16) -0.0005(18)
C3 0.0378(18) 0.064(2) 0.0435(19) -0.0044(17) 0.0175(15) -0.0035(17)
C3' 0.0389(18) 0.059(2) 0.0409(17) -0.0005(17) 0.0150(15) -0.0061(17)
C4 0.063(2) 0.072(3) 0.0435(19) -0.016(2) 0.0179(18) -0.0069(19)
C5 0.089(3) 0.088(3) 0.050(2) -0.019(3) 0.017(2) 0.012(2)
C6 0.085(3) 0.074(3) 0.065(3) -0.020(3) 0.013(2) 0.015(2)
C7 0.060(3) 0.060(2) 0.070(3) -0.011(2) 0.011(2) -0.004(2)
C7' 0.0378(18) 0.063(2) 0.045(2) 0.0005(17) 0.0130(15) -0.0043(17)
C8 0.048(2) 0.061(2) 0.0477(19) -0.0044(18) 0.0214(16) -0.0017(16)
C9 0.047(2) 0.053(2) 0.0408(17) -0.0055(16) 0.0144(15) 0.0033(16)
N10 0.0363(16) 0.0463(16) 0.0457(16) -0.0041(13) 0.0119(12) -0.0030(13)
C11 0.065(3) 0.057(2) 0.061(2) -0.014(2) 0.005(2) -0.018(2)
C12 0.053(2) 0.075(3) 0.0383(19) -0.008(2) 0.0098(17) -0.0087(18)
C13 0.059(3) 0.089(3) 0.048(2) -0.006(2) -0.0032(19) 0.001(2)
C14 0.038(2) 0.074(3) 0.073(3) -0.0051(19) 0.0080(19) 0.007(2)
C15 0.071(3) 0.074(3) 0.115(4) -0.028(3) 0.034(3) 0.002(3)
C16 0.078(3) 0.055(3) 0.095(3) -0.023(2) 0.018(3) 0.001(2)
C17 0.089(4) 0.077(3) 0.081(3) 0.006(3) 0.007(3) -0.029(3)
C18 0.044(2) 0.056(2) 0.060(2) 0.0070(17) 0.0173(18) 0.0102(18)
C19 0.078(3) 0.065(3) 0.111(4) 0.022(3) 0.030(3) 0.023(3)
C20 0.059(3) 0.100(4) 0.085(3) 0.020(3) 0.035(2) 0.003(3)

loop_
_atom_type_symbol
_atom_type_description
_atom_type_scat_dispersion_real
_atom_type_scat_dispersion_imag
_atom_type_scat_source
C C 0.0033 0.0016 'International Tables Vol C Tables 4.2.6.8 and 6.1.1.4'
H H 0.0000 0.0000 'International Tables Vol C Tables 4.2.6.8 and 6.1.1.4'
N N 0.0061 0.0033 'International Tables Vol C Tables 4.2.6.8 and 6.1.1.4'

loop_
_geom_angle_atom_site_label_1
_geom_angle_atom_site_label_2
_geom_angle_atom_site_label_3
_geom_angle
C7' N1 C2 108.7(3)
C7' N1 H1N 128(3)
C2 N1 H1N 124(3)
C3 C2 N1 110.9(3)
C3 C2 H2 124.6
N1 C2 H2 124.6
C2 C3 C3' 105.6(3)
C2 C3 C8 129.5(3)
C3' C3 C8 124.8(3)
C4 C3' C7' 119.2(3)
C4 C3' C3 133.4(3)
C7' C3' C3 107.4(3)
C5 C4 C3' 118.8(3)
C5 C4 H4 120.6
C3' C4 H4 120.6
C4 C5 C6 121.1(4)
C4 C5 H5 119.5
C6 C5 H5 119.5
C7 C6 C5 121.8(4)
C7 C6 H6 119.1
C5 C6 H6 119.1
C6 C7 C7' 117.5(4)
C6 C7 H7 121.2
C7' C7 H7 121.2
N1 C7' C7 130.9(3)
N1 C7' C3' 107.4(3)
C7 C7' C3' 121.7(3)
C3 C8 C9 111.6(3)
C3 C8 H8A 109.3
C9 C8 H8A 109.3
C3 C8 H8B 109.3
C9 C8 H8B 109.3
H8A C8 H8B 108.0
N10 C9 C8 108.7(3)
N10 C9 C12 108.9(3)
C8 C9 C12 116.7(3)
N10 C9 H9 107.4
C8 C9 H9 107.4
C12 C9 H9 107.4
C9 N10 C18 115.0(3)
C9 N10 H10N 106(2)
C18 N10 H10N 107(2)
C16 C11 C12 119.0(4)
C16 C11 C17 123.2(5)
C12 C11 C17 117.8(4)
C11 C12 C13 109.6(4)
C11 C12 C9 114.3(3)
C13 C12 C9 107.4(3)
C11 C12 H12 108.4
C13 C12 H12 108.4
C9 C12 H12 108.4
C12 C13 C14 108.0(3)
C12 C13 H13A 110.1
C14 C13 H13A 110.1
C12 C13 H13B 110.1
C14 C13 H13B 110.1
H13A C13 H13B 108.4
C15 C14 C18 114.8(4)
C15 C14 C13 107.7(4)
C18 C14 C13 110.6(3)
C15 C14 H14 107.8
C18 C14 H14 107.8
C13 C14 H14 107.8
C16 C15 C14 114.0(4)
C16 C15 H15A 108.8
C14 C15 H15A 108.8
C16 C15 H15B 108.8
C14 C15 H15B 108.8
H15A C15 H15B 107.7
C11 C16 C15 126.0(4)
C11 C16 H16 117.0
C15 C16 H16 117.0
C11 C17 H17A 109.5
C11 C17 H17B 109.5
H17A C17 H17B 109.5
C11 C17 H17C 109.5
H17A C17 H17C 109.5
H17B C17 H17C 109.5
N10 C18 C20 106.6(3)
N10 C18 C14 108.1(3)
C20 C18 C14 112.5(3)
N10 C18 C19 112.3(3)
C20 C18 C19 107.3(4)
C14 C18 C19 110.1(3)
C18 C19 H19A 109.5
C18 C19 H19B 109.5
H19A C19 H19B 109.5
C18 C19 H19C 109.5
H19A C19 H19C 109.5
H19B C19 H19C 109.5
C18 C20 H20A 109.5
C18 C20 H20B 109.5
H20A C20 H20B 109.5
C18 C20 H20C 109.5
H20A C20 H20C 109.5
H20B C20 H20C 109.5

loop_
_geom_bond_atom_site_label_1
_geom_bond_atom_site_label_2
_geom_bond_distance
N1 C7' 1.367(5)
N1 C2 1.369(5)
N1 H1N 0.855(14)
C2 C3 1.365(5)
C2 H2 0.9300
C3 C3' 1.431(5)
C3 C8 1.496(5)
C3' C4 1.392(5)
C3' C7' 1.413(5)
C4 C5 1.372(6)
C4 H4 0.9300
C5 C6 1.384(6)
C5 H5 0.9300
C6 C7 1.374(6)
C6 H6 0.9300
C7 C7' 1.380(6)
C7 H7 0.9300
C8 C9 1.529(5)
C8 H8A 0.9700
C8 H8B 0.9700
C9 N10 1.466(4)
C9 C12 1.537(5)
C9 H9 0.9800
N10 C18 1.488(5)
N10 H10N 0.855(14)
C11 C16 1.324(7)
C11 C12 1.500(6)
C11 C17 1.506(7)
C12 C13 1.520(6)
C12 H12 0.9800
C13 C14 1.537(6)
C13 H13A 0.9700
C13 H13B 0.9700
C14 C15 1.533(6)
C14 C18 1.536(5)
C14 H14 0.9800
C15 C16 1.483(7)
C15 H15A 0.9700
C15 H15B 0.9700
C16 H16 0.9300
C17 H17A 0.9600
C17 H17B 0.9600
C17 H17C 0.9600
C18 C20 1.531(6)
C18 C19 1.543(6)
C19 H19A 0.9600
C19 H19B 0.9600
C19 H19C 0.9600
C20 H20A 0.9600
C20 H20B 0.9600
C20 H20C 0.9600

loop_
_geom_hbond_atom_site_label_D
_geom_hbond_atom_site_label_H
_geom_hbond_atom_site_label_A
_geom_hbond_site_symmetry_A
_geom_hbond_distance_DH
_geom_hbond_distance_HA
_geom_hbond_distance_DA
_geom_hbond_angle_DHA
_geom_hbond_publ_flag
N1 H1N N10 2_545 0.85(4) 2.30(4) 3.116(5) 160(5) yes
